data_7703420
loop_
_publ_author_name
'Chakraborty, Biswarup'
'Ghosh, Ivy'
'Jana, Rahul Dev'
'Paine, Tapan Kanti'

_publ_section_title
;
 Oxidative C-N bond cleavage of (2-pyridylmethyl)amine-based tetradentate
 supporting ligands in ternary cobalt(ii)-carboxylate complexes.
;
_journal_issue 11
_journal_name_full 'Dalton transactions (Cambridge, England : 2003)'
_journal_page_first 3463
_journal_page_last 3472
_journal_paper_doi 10.1039/c9dt04438h
_journal_volume 49
_journal_year 2020
_chemical_formula_moiety 'C25 H23 Co N4 O2, C24 H20 B'
_chemical_formula_sum 'C49 H43 B Co N4 O2'
_chemical_formula_weight 789.61
_space_group_IT_number 15
_space_group_name_Hall '-C 2yc'
_space_group_name_H-M_alt 'C 1 2/c 1'
_symmetry_cell_setting monoclinic
_symmetry_space_group_name_H-M 'C 1 2/c 1'
_atom_sites_solution_hydrogens geom
_atom_sites_solution_primary direct
_atom_sites_solution_secondary difmap
_audit_creation_method SHELXL-97
_audit_update_record
;
2019-11-06 deposited with the CCDC.	2020-01-31 downloaded from the CCDC.
;
_cell_angle_alpha 90.00
_cell_angle_beta 109.541(2)
_cell_angle_gamma 90.00
_cell_formula_units_Z 8
_cell_length_a 31.550(3)
_cell_length_b 12.8484(11)
_cell_length_c 23.580(2)
_cell_measurement_reflns_used 5758
_cell_measurement_temperature 120(2)
_cell_measurement_theta_max 21.66
_cell_measurement_theta_min 2.35
_cell_volume 9008.0(14)
_computing_cell_refinement 'Bruker SMART'
_computing_data_collection 'Bruker SMART'
_computing_data_reduction 'Bruker SAINT'
_computing_molecular_graphics 'Bruker SHELXTL'
_computing_publication_material 'Mercury 2.3'
_computing_structure_refinement 'SHELXL-97 (Sheldrick, 1997)'
_computing_structure_solution 'SHELXS-97 (Sheldrick, 1990)'
_diffrn_ambient_temperature 120(2)
_diffrn_measured_fraction_theta_full 0.998
_diffrn_measured_fraction_theta_max 0.998
_diffrn_measurement_device_type 'CCD area detector'
_diffrn_measurement_method 'phi and omega scans'
_diffrn_radiation_monochromator graphite
_diffrn_radiation_source 'fine-focus sealed tube'
_diffrn_radiation_type MoK\a
_diffrn_radiation_wavelength 0.71073
_diffrn_reflns_av_R_equivalents 0.0570
_diffrn_reflns_av_sigmaI/netI 0.0406
_diffrn_reflns_limit_h_max 34
_diffrn_reflns_limit_h_min -34
_diffrn_reflns_limit_k_max 13
_diffrn_reflns_limit_k_min -13
_diffrn_reflns_limit_l_max 25
_diffrn_reflns_limit_l_min -25
_diffrn_reflns_number 34046
_diffrn_reflns_theta_full 22.81
_diffrn_reflns_theta_max 22.81
_diffrn_reflns_theta_min 1.37
_exptl_absorpt_coefficient_mu 0.422
_exptl_absorpt_correction_T_max 0.9875
_exptl_absorpt_correction_T_min 0.9670
_exptl_absorpt_correction_type multi-scan
_exptl_absorpt_process_details Sadabs
_exptl_crystal_colour Green
_exptl_crystal_density_diffrn 1.164
_exptl_crystal_density_method 'not measured'
_exptl_crystal_description Plate
_exptl_crystal_F_000 3304
_exptl_crystal_size_max 0.08
_exptl_crystal_size_mid 0.08
_exptl_crystal_size_min 0.03
_platon_squeeze_details
;
The unit cell contains 2 tetrahydrofuran molecules which have been treated as a diffuse contribution to the overall scatterin without 
specific atom positions by SQUEEZE/PLATON.
;
_refine_diff_density_max 0.231
_refine_diff_density_min -0.266
_refine_diff_density_rms 0.040
_refine_ls_extinction_method none
_refine_ls_goodness_of_fit_ref 1.051
_refine_ls_hydrogen_treatment constr
_refine_ls_matrix_type full
_refine_ls_number_parameters 514
_refine_ls_number_reflns 6109
_refine_ls_number_restraints 0
_refine_ls_restrained_S_all 1.051
_refine_ls_R_factor_all 0.0462
_refine_ls_R_factor_gt 0.0348
_refine_ls_shift/su_max 0.001
_refine_ls_shift/su_mean 0.000
_refine_ls_structure_factor_coef Fsqd
_refine_ls_weighting_details 'calc w=1/[\s^2^(Fo^2^)+(0.0414P)^2^+2.1065P] where P=(Fo^2^+2Fc^2^)/3'
_refine_ls_weighting_scheme calc
_refine_ls_wR_factor_gt 0.0819
_refine_ls_wR_factor_ref 0.0858
_reflns_number_gt 4955
_reflns_number_total 6109
_reflns_threshold_expression >2sigma(I)
_cod_data_source_file c9dt04438h2.cif
_cod_data_source_block bc115ap
_cod_depositor_comments
;
The following automatic conversions were performed:

data item '_exptl_absorpt_correction_type' value 'Multi-Scan' was
changed to 'multi-scan' in accordance with the
/home/data/users/saulius/crontab/automatic-downloads/rss-feeds/RSC/lib/dictionaries/cif_core.dic
dictionary named 'cif_core.dic' version 2.4.2 last updated on
2011-04-26.

data item '_symmetry_cell_setting' value 'Monoclinic' was changed to
'monoclinic' in accordance with the
/home/data/users/saulius/crontab/automatic-downloads/rss-feeds/RSC/lib/dictionaries/cif_core.dic
dictionary named 'cif_core.dic' version 2.4.2 last updated on
2011-04-26.

Automatic conversion script
Id: cif_fix_values 7556 2019-12-06 15:28:31Z antanas 

 Adding full bibliography for 7703417--7703421.cif.
;
_cod_original_cell_volume 9008.0(13)
_cod_original_sg_symbol_H-M C2/c
_cod_database_code 7703420

loop_
_symmetry_equiv_pos_as_xyz
'x, y, z'
'-x, y, -z+1/2'
'x+1/2, y+1/2, z'
'-x+1/2, y+1/2, -z+1/2'
'-x, -y, -z'
'x, -y, z-1/2'
'-x+1/2, -y+1/2, -z'
'x+1/2, -y+1/2, z-1/2'

loop_
_atom_site_label
_atom_site_type_symbol
_atom_site_fract_x
_atom_site_fract_y
_atom_site_fract_z
_atom_site_U_iso_or_equiv
_atom_site_adp_type
_atom_site_occupancy
_atom_site_symmetry_multiplicity
_atom_site_calc_flag
_atom_site_refinement_flags
Co1 Co 0.430877(10) 0.92144(2) 0.876838(13) 0.02480(11) Uani 1 1 d .
O1 O 0.49689(5) 0.92906(12) 0.91078(7) 0.0341(4) Uani 1 1 d .
O2 O 0.50375(5) 0.75761(14) 0.92215(8) 0.0446(5) Uani 1 1 d .
N4 N 0.40759(6) 0.84603(14) 0.93772(8) 0.0278(5) Uani 1 1 d .
N3 N 0.35727(6) 0.94234(14) 0.83703(8) 0.0244(4) Uani 1 1 d .
N2 N 0.41665(6) 0.85472(14) 0.79286(8) 0.0253(5) Uani 1 1 d .
N1 N 0.42344(6) 1.08248(14) 0.87389(8) 0.0268(5) Uani 1 1 d .
B1 B 0.77842(8) -0.0165(2) 0.39406(11) 0.0241(6) Uani 1 1 d .
C1 C 0.43369(9) 0.81659(19) 0.99298(11) 0.0362(6) Uani 1 1 d .
H1 H 0.4645 0.8284 1.0044 0.043 Uiso 1 1 calc R
C2 C 0.41681(10) 0.76961(19) 1.03354(11) 0.0420(7) Uani 1 1 d .
H2 H 0.4359 0.7500 1.0715 0.050 Uiso 1 1 calc R
C3 C 0.37128(10) 0.75232(19) 1.01682(11) 0.0393(7) Uani 1 1 d .
H3 H 0.3590 0.7211 1.0434 0.047 Uiso 1 1 calc R
C4 C 0.34403(9) 0.78205(18) 0.96000(11) 0.0354(6) Uani 1 1 d .
H4 H 0.3131 0.7716 0.9480 0.042 Uiso 1 1 calc R
C5 C 0.36317(8) 0.82738(18) 0.92124(10) 0.0300(6) Uani 1 1 d .
C6 C 0.33684(8) 0.85343(19) 0.85681(10) 0.0313(6) Uani 1 1 d .
H6A H 0.3364 0.7938 0.8314 0.038 Uiso 1 1 calc R
H6B H 0.3060 0.8699 0.8532 0.038 Uiso 1 1 calc R
C7 C 0.34625(8) 0.94587(19) 0.77114(10) 0.0309(6) Uani 1 1 d .
H7A H 0.3500 1.0163 0.7588 0.037 Uiso 1 1 calc R
H7B H 0.3151 0.9260 0.7517 0.037 Uiso 1 1 calc R
C8 C 0.37606(7) 0.87374(18) 0.75183(10) 0.0271(6) Uani 1 1 d .
C9 C 0.36320(8) 0.83248(19) 0.69404(10) 0.0328(6) Uani 1 1 d .
H9 H 0.3348 0.8461 0.6667 0.039 Uiso 1 1 calc R
C10 C 0.39290(9) 0.77146(19) 0.67790(11) 0.0363(6) Uani 1 1 d .
H10 H 0.3849 0.7437 0.6393 0.044 Uiso 1 1 calc R
C11 C 0.43496(9) 0.7516(2) 0.71969(11) 0.0365(6) Uani 1 1 d .
H11 H 0.4557 0.7105 0.7097 0.044 Uiso 1 1 calc R
C12 C 0.44533(8) 0.79407(19) 0.77635(11) 0.0345(6) Uani 1 1 d .
H12 H 0.4734 0.7802 0.8045 0.041 Uiso 1 1 calc R
C13 C 0.34621(8) 1.04177(18) 0.86018(11) 0.0302(6) Uani 1 1 d .
H13A H 0.3443 1.0312 0.9000 0.036 Uiso 1 1 calc R
H13B H 0.3172 1.0665 0.8339 0.036 Uiso 1 1 calc R
C14 C 0.38193(8) 1.12191(18) 0.86326(10) 0.0271(6) Uani 1 1 d .
C15 C 0.37355(9) 1.22703(18) 0.85910(10) 0.0336(6) Uani 1 1 d .
H15 H 0.3445 1.2516 0.8519 0.040 Uiso 1 1 calc R
C16 C 0.40812(9) 1.2955(2) 0.86557(11) 0.0396(7) Uani 1 1 d .
H16 H 0.4030 1.3669 0.8632 0.048 Uiso 1 1 calc R
C17 C 0.45089(9) 1.2559(2) 0.87572(12) 0.0453(7) Uani 1 1 d .
H17 H 0.4750 1.3003 0.8798 0.054 Uiso 1 1 calc R
C18 C 0.45702(9) 1.15030(19) 0.87970(11) 0.0380(6) Uani 1 1 d .
H18 H 0.4858 1.1243 0.8868 0.046 Uiso 1 1 calc R
C19 C 0.52048(8) 0.8460(2) 0.92653(10) 0.0324(6) Uani 1 1 d .
C20 C 0.57038(7) 0.86156(18) 0.95088(10) 0.0254(5) Uani 1 1 d .
C21 C 0.58917(8) 0.95523(19) 0.94261(10) 0.0292(6) Uani 1 1 d .
H21 H 0.5706 1.0087 0.9217 0.035 Uiso 1 1 calc R
C22 C 0.63505(8) 0.97024(19) 0.96495(10) 0.0318(6) Uani 1 1 d .
H22 H 0.6473 1.0331 0.9586 0.038 Uiso 1 1 calc R
C23 C 0.66270(8) 0.89190(19) 0.99679(10) 0.0307(6) Uani 1 1 d .
H23 H 0.6936 0.9025 1.0124 0.037 Uiso 1 1 calc R
C24 C 0.64478(8) 0.79824(19) 1.00554(10) 0.0328(6) Uani 1 1 d .
H24 H 0.6635 0.7455 1.0271 0.039 Uiso 1 1 calc R
C25 C 0.59875(8) 0.78249(19) 0.98224(10) 0.0330(6) Uani 1 1 d .
H25 H 0.5867 0.7187 0.9876 0.040 Uiso 1 1 calc R
C26 C 0.73370(7) -0.08913(17) 0.36019(9) 0.0238(5) Uani 1 1 d .
C27 C 0.69234(7) -0.06856(18) 0.36756(10) 0.0271(6) Uani 1 1 d .
H27 H 0.6904 -0.0114 0.3908 0.032 Uiso 1 1 calc R
C28 C 0.65407(8) -0.12827(18) 0.34234(10) 0.0294(6) Uani 1 1 d .
H28 H 0.6275 -0.1113 0.3490 0.035 Uiso 1 1 calc R
C29 C 0.65575(8) -0.21357(18) 0.30706(10) 0.0299(6) Uani 1 1 d .
H29 H 0.6301 -0.2532 0.2889 0.036 Uiso 1 1 calc R
C30 C 0.69568(8) -0.23870(18) 0.29931(10) 0.0308(6) Uani 1 1 d .
H30 H 0.6973 -0.2966 0.2765 0.037 Uiso 1 1 calc R
C31 C 0.73394(8) -0.17771(17) 0.32556(9) 0.0276(6) Uani 1 1 d .
H31 H 0.7607 -0.1967 0.3198 0.033 Uiso 1 1 calc R
C32 C 0.76259(7) 0.10701(17) 0.38348(9) 0.0216(5) Uani 1 1 d .
C33 C 0.74628(7) 0.15948(17) 0.42409(9) 0.0238(5) Uani 1 1 d .
H33 H 0.7453 0.1236 0.4579 0.029 Uiso 1 1 calc R
C34 C 0.73151(7) 0.26194(18) 0.41671(10) 0.0280(6) Uani 1 1 d .
H34 H 0.7211 0.2928 0.4452 0.034 Uiso 1 1 calc R
C35 C 0.73225(8) 0.31814(19) 0.36705(10) 0.0308(6) Uani 1 1 d .
H35 H 0.7227 0.3871 0.3620 0.037 Uiso 1 1 calc R
C36 C 0.74742(8) 0.26982(18) 0.32493(10) 0.0304(6) Uani 1 1 d .
H36 H 0.7478 0.3061 0.2910 0.037 Uiso 1 1 calc R
C37 C 0.76213(7) 0.16698(18) 0.33335(10) 0.0262(5) Uani 1 1 d .
H37 H 0.7722 0.1364 0.3044 0.031 Uiso 1 1 calc R
C38 C 0.79470(7) -0.03755(17) 0.46722(10) 0.0236(5) Uani 1 1 d .
C39 C 0.77380(8) -0.10433(18) 0.49593(10) 0.0292(6) Uani 1 1 d .
H39 H 0.7497 -0.1440 0.4725 0.035 Uiso 1 1 calc R
C40 C 0.78742(8) -0.1147(2) 0.55861(11) 0.0363(6) Uani 1 1 d .
H40 H 0.7721 -0.1597 0.5758 0.044 Uiso 1 1 calc R
C41 C 0.82345(9) -0.05822(19) 0.59478(11) 0.0378(7) Uani 1 1 d .
H41 H 0.8328 -0.0652 0.6364 0.045 Uiso 1 1 calc R
C42 C 0.84537(9) 0.00874(19) 0.56825(11) 0.0382(7) Uani 1 1 d .
H42 H 0.8698 0.0472 0.5921 0.046 Uiso 1 1 calc R
C43 C 0.83112(8) 0.01909(18) 0.50594(10) 0.0314(6) Uani 1 1 d .
H43 H 0.8463 0.0654 0.4892 0.038 Uiso 1 1 calc R
C44 C 0.81889(7) -0.04066(17) 0.36573(10) 0.0253(5) Uani 1 1 d .
C45 C 0.86328(8) -0.06476(17) 0.39993(11) 0.0310(6) Uani 1 1 d .
H45 H 0.8708 -0.0680 0.4415 0.037 Uiso 1 1 calc R
C46 C 0.89685(8) -0.08410(18) 0.37522(13) 0.0395(7) Uani 1 1 d .
H46 H 0.9258 -0.1004 0.4001 0.047 Uiso 1 1 calc R
C47 C 0.88708(9) -0.07907(19) 0.31373(13) 0.0432(7) Uani 1 1 d .
H47 H 0.9095 -0.0904 0.2969 0.052 Uiso 1 1 calc R
C48 C 0.84384(9) -0.05712(19) 0.27774(12) 0.0395(7) Uani 1 1 d .
H48 H 0.8367 -0.0542 0.2362 0.047 Uiso 1 1 calc R
C49 C 0.81066(8) -0.03920(18) 0.30333(11) 0.0317(6) Uani 1 1 d .
H49 H 0.7816 -0.0256 0.2779 0.038 Uiso 1 1 calc R

loop_
_atom_site_aniso_label
_atom_site_aniso_U_11
_atom_site_aniso_U_22
_atom_site_aniso_U_33
_atom_site_aniso_U_23
_atom_site_aniso_U_13
_atom_site_aniso_U_12
Co1 0.02198(18) 0.02531(19) 0.02422(19) -0.00164(14) 0.00388(14) 0.00073(14)
O1 0.0252(9) 0.0350(10) 0.0370(10) -0.0009(8) 0.0037(8) 0.0056(8)
O2 0.0329(10) 0.0350(11) 0.0595(13) -0.0071(9) 0.0072(9) -0.0025(9)
N4 0.0313(12) 0.0277(11) 0.0225(11) -0.0004(9) 0.0062(9) 0.0026(9)
N3 0.0267(11) 0.0235(11) 0.0221(11) -0.0012(8) 0.0071(9) -0.0006(9)
N2 0.0213(11) 0.0250(11) 0.0292(11) -0.0008(9) 0.0081(9) -0.0017(9)
N1 0.0232(11) 0.0287(11) 0.0250(11) -0.0028(9) 0.0035(9) 0.0015(9)
B1 0.0229(15) 0.0268(16) 0.0218(15) -0.0003(12) 0.0064(12) -0.0029(12)
C1 0.0388(15) 0.0375(16) 0.0284(15) 0.0000(12) 0.0063(13) 0.0062(13)
C2 0.059(2) 0.0373(16) 0.0253(15) 0.0039(12) 0.0084(14) 0.0034(14)
C3 0.062(2) 0.0269(15) 0.0335(16) 0.0001(12) 0.0217(14) -0.0072(13)
C4 0.0396(15) 0.0259(14) 0.0426(16) 0.0013(12) 0.0162(13) -0.0037(12)
C5 0.0344(15) 0.0257(14) 0.0308(14) 0.0008(11) 0.0122(12) -0.0010(11)
C6 0.0255(13) 0.0330(15) 0.0360(15) -0.0022(12) 0.0108(12) -0.0017(11)
C7 0.0262(13) 0.0368(15) 0.0244(14) 0.0002(11) 0.0012(11) -0.0022(11)
C8 0.0249(14) 0.0286(14) 0.0264(14) -0.0009(11) 0.0067(11) -0.0036(11)
C9 0.0309(14) 0.0342(15) 0.0288(14) -0.0046(12) 0.0039(12) -0.0071(12)
C10 0.0454(17) 0.0386(16) 0.0289(15) -0.0084(12) 0.0175(13) -0.0129(13)
C11 0.0372(16) 0.0433(16) 0.0365(16) -0.0121(13) 0.0222(13) -0.0101(13)
C12 0.0256(14) 0.0391(16) 0.0394(16) -0.0008(13) 0.0115(12) -0.0034(12)
C13 0.0259(13) 0.0326(14) 0.0321(14) -0.0024(11) 0.0097(11) 0.0026(11)
C14 0.0294(14) 0.0285(14) 0.0219(13) -0.0035(11) 0.0068(11) 0.0009(11)
C15 0.0369(15) 0.0284(15) 0.0338(15) 0.0019(12) 0.0093(12) 0.0077(12)
C16 0.0502(18) 0.0227(14) 0.0436(17) -0.0023(12) 0.0127(13) 0.0020(13)
C17 0.0409(17) 0.0323(17) 0.0602(19) -0.0055(14) 0.0137(14) -0.0092(13)
C18 0.0301(15) 0.0319(16) 0.0477(17) -0.0105(12) 0.0073(12) -0.0030(12)
C19 0.0305(15) 0.0341(16) 0.0304(15) -0.0044(12) 0.0072(12) 0.0028(13)
C20 0.0229(13) 0.0303(14) 0.0229(13) -0.0057(11) 0.0073(11) 0.0036(11)
C21 0.0303(14) 0.0326(15) 0.0229(13) -0.0002(11) 0.0064(11) 0.0062(11)
C22 0.0312(15) 0.0372(15) 0.0312(14) -0.0036(12) 0.0159(12) -0.0007(12)
C23 0.0243(13) 0.0398(16) 0.0294(14) -0.0078(12) 0.0110(11) 0.0008(12)
C24 0.0280(14) 0.0368(16) 0.0289(14) -0.0007(12) 0.0032(11) 0.0081(12)
C25 0.0345(15) 0.0313(15) 0.0322(15) -0.0014(12) 0.0099(12) 0.0000(12)
C26 0.0273(13) 0.0271(14) 0.0169(12) 0.0055(10) 0.0072(10) -0.0001(11)
C27 0.0306(14) 0.0281(14) 0.0225(13) -0.0018(11) 0.0088(11) -0.0014(11)
C28 0.0278(14) 0.0345(15) 0.0269(14) 0.0024(12) 0.0107(11) 0.0000(11)
C29 0.0274(14) 0.0350(15) 0.0237(13) 0.0010(11) 0.0039(11) -0.0104(11)
C30 0.0388(16) 0.0290(14) 0.0231(13) -0.0030(11) 0.0084(12) -0.0050(12)
C31 0.0310(14) 0.0301(14) 0.0238(13) 0.0007(11) 0.0119(11) -0.0010(11)
C32 0.0156(12) 0.0270(13) 0.0199(12) -0.0025(10) 0.0028(10) -0.0031(10)
C33 0.0232(12) 0.0301(14) 0.0150(12) 0.0004(10) 0.0021(10) -0.0019(11)
C34 0.0232(13) 0.0355(15) 0.0211(13) -0.0080(11) 0.0020(10) 0.0008(11)
C35 0.0277(13) 0.0245(14) 0.0351(15) -0.0004(12) 0.0036(11) 0.0019(11)
C36 0.0348(14) 0.0310(15) 0.0245(14) 0.0071(11) 0.0086(11) -0.0023(12)
C37 0.0243(13) 0.0317(14) 0.0237(13) -0.0015(11) 0.0096(10) -0.0004(11)
C38 0.0238(13) 0.0199(12) 0.0253(13) 0.0000(10) 0.0058(11) 0.0039(10)
C39 0.0311(14) 0.0318(15) 0.0235(14) -0.0049(11) 0.0076(11) 0.0007(11)
C40 0.0420(16) 0.0418(16) 0.0288(15) 0.0038(12) 0.0166(13) 0.0041(13)
C41 0.0533(18) 0.0366(16) 0.0198(14) -0.0026(12) 0.0074(13) 0.0114(14)
C42 0.0435(16) 0.0270(15) 0.0323(16) -0.0070(12) -0.0030(13) 0.0035(12)
C43 0.0346(14) 0.0242(14) 0.0291(15) 0.0022(11) 0.0022(12) 0.0017(11)
C44 0.0280(14) 0.0192(13) 0.0298(14) -0.0007(10) 0.0112(11) -0.0015(10)
C45 0.0299(14) 0.0235(14) 0.0408(15) 0.0035(11) 0.0134(12) -0.0015(11)
C46 0.0278(14) 0.0274(15) 0.066(2) 0.0046(14) 0.0195(14) 0.0014(12)
C47 0.0436(17) 0.0316(16) 0.069(2) -0.0085(14) 0.0386(16) -0.0043(13)
C48 0.0491(18) 0.0404(16) 0.0380(16) -0.0116(13) 0.0266(14) -0.0096(13)
C49 0.0317(14) 0.0305(14) 0.0347(15) -0.0066(11) 0.0134(12) -0.0032(11)

loop_
_atom_type_symbol
_atom_type_description
_atom_type_scat_dispersion_real
_atom_type_scat_dispersion_imag
_atom_type_scat_source
C C 0.0033 0.0016 'International Tables Vol C Tables 4.2.6.8 and 6.1.1.4'
H H 0.0000 0.0000 'International Tables Vol C Tables 4.2.6.8 and 6.1.1.4'
B B 0.0013 0.0007 'International Tables Vol C Tables 4.2.6.8 and 6.1.1.4'
N N 0.0061 0.0033 'International Tables Vol C Tables 4.2.6.8 and 6.1.1.4'
O O 0.0106 0.0060 'International Tables Vol C Tables 4.2.6.8 and 6.1.1.4'
Co Co 0.3494 0.9721 'International Tables Vol C Tables 4.2.6.8 and 6.1.1.4'

loop_
_geom_angle_atom_site_label_1
_geom_angle_atom_site_label_2
_geom_angle_atom_site_label_3
_geom_angle
O1 Co1 N4 108.40(7)
O1 Co1 N2 105.76(7)
N4 Co1 N2 117.34(7)
O1 Co1 N1 93.23(7)
N4 Co1 N1 115.36(7)
N2 Co1 N1 113.26(7)
O1 Co1 N3 170.10(7)
N4 Co1 N3 77.53(7)
N2 Co1 N3 77.45(7)
N1 Co1 N3 76.96(7)
C19 O1 Co1 120.58(15)
C1 N4 C5 118.2(2)
C1 N4 Co1 124.26(16)
C5 N4 Co1 117.54(15)
C6 N3 C13 111.98(18)
C6 N3 C7 112.72(17)
C13 N3 C7 111.17(17)
C6 N3 Co1 106.39(13)
C13 N3 Co1 107.02(13)
C7 N3 Co1 107.15(13)
C12 N2 C8 117.9(2)
C12 N2 Co1 124.47(15)
C8 N2 Co1 117.64(15)
C18 N1 C14 117.4(2)
C18 N1 Co1 124.43(16)
C14 N1 Co1 118.16(15)
C38 B1 C44 112.24(18)
C38 B1 C32 106.69(18)
C44 B1 C32 110.66(18)
C38 B1 C26 109.21(18)
C44 B1 C26 110.30(18)
C32 B1 C26 107.55(18)
N4 C1 C2 122.9(2)
N4 C1 H1 118.6
C2 C1 H1 118.6
C3 C2 C1 118.7(2)
C3 C2 H2 120.6
C1 C2 H2 120.6
C2 C3 C4 119.0(2)
C2 C3 H3 120.5
C4 C3 H3 120.5
C3 C4 C5 119.3(2)
C3 C4 H4 120.3
C5 C4 H4 120.3
N4 C5 C4 121.9(2)
N4 C5 C6 114.97(19)
C4 C5 C6 123.1(2)
N3 C6 C5 110.01(18)
N3 C6 H6A 109.7
C5 C6 H6A 109.7
N3 C6 H6B 109.7
C5 C6 H6B 109.7
H6A C6 H6B 108.2
N3 C7 C8 110.54(18)
N3 C7 H7A 109.5
C8 C7 H7A 109.5
N3 C7 H7B 109.5
C8 C7 H7B 109.5
H7A C7 H7B 108.1
N2 C8 C9 122.1(2)
N2 C8 C7 115.99(19)
C9 C8 C7 121.8(2)
C10 C9 C8 119.2(2)
C10 C9 H9 120.4
C8 C9 H9 120.4
C9 C10 C11 119.3(2)
C9 C10 H10 120.4
C11 C10 H10 120.4
C12 C11 C10 118.5(2)
C12 C11 H11 120.8
C10 C11 H11 120.8
N2 C12 C11 123.0(2)
N2 C12 H12 118.5
C11 C12 H12 118.5
N3 C13 C14 110.07(18)
N3 C13 H13A 109.6
C14 C13 H13A 109.6
N3 C13 H13B 109.6
C14 C13 H13B 109.6
H13A C13 H13B 108.2
N1 C14 C15 122.3(2)
N1 C14 C13 114.6(2)
C15 C14 C13 123.0(2)
C16 C15 C14 119.8(2)
C16 C15 H15 120.1
C14 C15 H15 120.1
C15 C16 C17 118.4(2)
C15 C16 H16 120.8
C17 C16 H16 120.8
C18 C17 C16 118.9(2)
C18 C17 H17 120.6
C16 C17 H17 120.6
N1 C18 C17 123.2(2)
N1 C18 H18 118.4
C17 C18 H18 118.4
O2 C19 O1 123.2(2)
O2 C19 C20 121.2(2)
O1 C19 C20 115.7(2)
C21 C20 C25 118.7(2)
C21 C20 C19 120.5(2)
C25 C20 C19 120.8(2)
C22 C21 C20 120.8(2)
C22 C21 H21 119.6
C20 C21 H21 119.6
C23 C22 C21 119.9(2)
C23 C22 H22 120.0
C21 C22 H22 120.0
C24 C23 C22 120.3(2)
C24 C23 H23 119.9
C22 C23 H23 119.9
C23 C24 C25 119.9(2)
C23 C24 H24 120.1
C25 C24 H24 120.1
C24 C25 C20 120.5(2)
C24 C25 H25 119.8
C20 C25 H25 119.8
C27 C26 C31 114.4(2)
C27 C26 B1 120.9(2)
C31 C26 B1 124.6(2)
C28 C27 C26 123.9(2)
C28 C27 H27 118.1
C26 C27 H27 118.1
C27 C28 C29 119.5(2)
C27 C28 H28 120.3
C29 C28 H28 120.3
C30 C29 C28 119.1(2)
C30 C29 H29 120.4
C28 C29 H29 120.4
C29 C30 C31 120.3(2)
C29 C30 H30 119.8
C31 C30 H30 119.8
C26 C31 C30 122.7(2)
C26 C31 H31 118.6
C30 C31 H31 118.6
C33 C32 C37 114.0(2)
C33 C32 B1 121.24(19)
C37 C32 B1 124.66(19)
C34 C33 C32 123.7(2)
C34 C33 H33 118.1
C32 C33 H33 118.1
C35 C34 C33 120.1(2)
C35 C34 H34 120.0
C33 C34 H34 120.0
C36 C35 C34 118.7(2)
C36 C35 H35 120.6
C34 C35 H35 120.6
C35 C36 C37 120.1(2)
C35 C36 H36 119.9
C37 C36 H36 119.9
C36 C37 C32 123.3(2)
C36 C37 H37 118.4
C32 C37 H37 118.4
C39 C38 C43 114.9(2)
C39 C38 B1 125.4(2)
C43 C38 B1 119.7(2)
C38 C39 C40 123.0(2)
C38 C39 H39 118.5
C40 C39 H39 118.5
C41 C40 C39 120.1(2)
C41 C40 H40 119.9
C39 C40 H40 119.9
C42 C41 C40 118.9(2)
C42 C41 H41 120.6
C40 C41 H41 120.6
C41 C42 C43 120.3(2)
C41 C42 H42 119.8
C43 C42 H42 119.8
C42 C43 C38 122.7(2)
C42 C43 H43 118.6
C38 C43 H43 118.6
C45 C44 C49 113.9(2)
C45 C44 B1 124.6(2)
C49 C44 B1 121.5(2)
C46 C45 C44 123.7(2)
C46 C45 H45 118.2
C44 C45 H45 118.2
C47 C46 C45 119.9(2)
C47 C46 H46 120.1
C45 C46 H46 120.1
C48 C47 C46 119.1(2)
C48 C47 H47 120.5
C46 C47 H47 120.5
C47 C48 C49 120.1(2)
C47 C48 H48 119.9
C49 C48 H48 119.9
C48 C49 C44 123.3(2)
C48 C49 H49 118.3
C44 C49 H49 118.3

loop_
_geom_bond_atom_site_label_1
_geom_bond_atom_site_label_2
_geom_bond_distance
Co1 O1 1.9680(15)
Co1 N4 2.0605(19)
Co1 N2 2.0648(18)
Co1 N1 2.0809(19)
Co1 N3 2.2109(18)
O1 C19 1.283(3)
O2 C19 1.242(3)
N4 C1 1.342(3)
N4 C5 1.345(3)
N3 C6 1.462(3)
N3 C13 1.476(3)
N3 C7 1.475(3)
N2 C12 1.346(3)
N2 C8 1.344(3)
N1 C18 1.343(3)
N1 C14 1.347(3)
B1 C38 1.649(3)
B1 C44 1.656(3)
B1 C32 1.657(3)
B1 C26 1.657(3)
C1 C2 1.380(3)
C1 H1 0.9300
C2 C3 1.374(4)
C2 H2 0.9300
C3 C4 1.382(3)
C3 H3 0.9300
C4 C5 1.382(3)
C4 H4 0.9300
C5 C6 1.505(3)
C6 H6A 0.9700
C6 H6B 0.9700
C7 C8 1.496(3)
C7 H7A 0.9700
C7 H7B 0.9700
C8 C9 1.390(3)
C9 C10 1.370(3)
C9 H9 0.9300
C10 C11 1.387(3)
C10 H10 0.9300
C11 C12 1.378(3)
C11 H11 0.9300
C12 H12 0.9300
C13 C14 1.510(3)
C13 H13A 0.9700
C13 H13B 0.9700
C14 C15 1.373(3)
C15 C16 1.370(3)
C15 H15 0.9300
C16 C17 1.386(4)
C16 H16 0.9300
C17 C18 1.369(3)
C17 H17 0.9300
C18 H18 0.9300
C19 C20 1.498(3)
C20 C21 1.384(3)
C20 C25 1.392(3)
C21 C22 1.378(3)
C21 H21 0.9300
C22 C23 1.378(3)
C22 H22 0.9300
C23 C24 1.374(3)
C23 H23 0.9300
C24 C25 1.385(3)
C24 H24 0.9300
C25 H25 0.9300
C26 C27 1.398(3)
C26 C31 1.402(3)
C27 C28 1.385(3)
C27 H27 0.9300
C28 C29 1.388(3)
C28 H28 0.9300
C29 C30 1.371(3)
C29 H29 0.9300
C30 C31 1.398(3)
C30 H30 0.9300
C31 H31 0.9300
C32 C33 1.402(3)
C32 C37 1.407(3)
C33 C34 1.388(3)
C33 H33 0.9300
C34 C35 1.383(3)
C34 H34 0.9300
C35 C36 1.385(3)
C35 H35 0.9300
C36 C37 1.393(3)
C36 H36 0.9300
C37 H37 0.9300
C38 C39 1.389(3)
C38 C43 1.408(3)
C39 C40 1.401(3)
C39 H39 0.9300
C40 C41 1.377(3)
C40 H40 0.9300
C41 C42 1.378(3)
C41 H41 0.9300
C42 C43 1.392(3)
C42 H42 0.9300
C43 H43 0.9300
C44 C45 1.397(3)
C44 C49 1.406(3)
C45 C46 1.391(3)
C45 H45 0.9300
C46 C47 1.379(4)
C46 H46 0.9300
C47 C48 1.374(4)
C47 H47 0.9300
C48 C49 1.391(3)
C48 H48 0.9300
C49 H49 0.9300

loop_
_platon_squeeze_void_nr
_platon_squeeze_void_average_x
_platon_squeeze_void_average_y
_platon_squeeze_void_average_z
_platon_squeeze_void_volume
_platon_squeeze_void_count_electrons
1 0.000 0.000 -0.001 785.2 177.8
2 0.500 -0.500 0.178 785.2 177.8
